data_7013692
loop_
_publ_author_name
'Fujihara, Tetsuaki'
'Wada, Tohru'
'Tanaka, Koji'

_publ_section_title
;
 Acid-base equilibria of various oxidation states of aqua-ruthenium
 complexes with 1,10-phenanthroline-5,6-dione in aqueous media.
;
_journal_issue 4
_journal_name_full 'Dalton transactions (Cambridge, England : 2003)'
_journal_page_first 645
_journal_page_last 652
_journal_paper_doi 10.1039/b312310c
_journal_year 2004
_chemical_formula_sum 'C27 H21 Cl2 N5 O12 Ru'
_chemical_formula_weight 779.47
_space_group_IT_number 4
_symmetry_cell_setting monoclinic
_symmetry_Int_Tables_number 4
_symmetry_space_group_name_Hall 'P 2yb'
_symmetry_space_group_name_H-M 'P 1 21 1'
_cell_angle_alpha 90
_cell_angle_beta 94.916(5)
_cell_angle_gamma 90
_cell_formula_units_Z 2
_cell_length_a 8.1295(8)
_cell_length_b 17.782(2)
_cell_length_c 10.410(1)
_cell_measurement_reflns_used 4953
_cell_measurement_temperature 173.2
_cell_measurement_theta_max 27.5
_cell_measurement_theta_min 3.0
_cell_volume 1499.3(3)
_computing_cell_refinement CRYSTALCLEAR
_computing_data_collection CRYSTALCLEAR
_computing_data_reduction 'teXsan Ver. 1.11'
_computing_publication_material 'teXsan Ver. 1.11'
_computing_structure_refinement 'teXsan Ver. 1.10'
_computing_structure_solution SIR92
_diffrn_detector_area_resol_mean 14.62
_diffrn_measured_fraction_theta_full 0.9935
_diffrn_measured_fraction_theta_max 0.9935
_diffrn_measurement_device_type 'Rigaku/MSC Mercury CCD'
_diffrn_measurement_method \w
_diffrn_radiation_type 'Mo K\a'
_diffrn_radiation_wavelength 0.7107
_diffrn_reflns_av_R_equivalents 0.029
_diffrn_reflns_limit_h_max 10
_diffrn_reflns_limit_h_min -8
_diffrn_reflns_limit_k_max 22
_diffrn_reflns_limit_k_min -22
_diffrn_reflns_limit_l_max 13
_diffrn_reflns_limit_l_min -13
_diffrn_reflns_number 11826
_diffrn_reflns_theta_full 27.49
_diffrn_reflns_theta_max 27.49
_exptl_absorpt_coefficient_mu 0.774
_exptl_absorpt_correction_type none
_exptl_crystal_colour Orange
_exptl_crystal_density_diffrn 1.725
_exptl_crystal_density_method 'not measured'
_exptl_crystal_description Plate
_exptl_crystal_size_max 0.200
_exptl_crystal_size_mid 0.150
_exptl_crystal_size_min 0.030
_refine_diff_density_max 0.89
_refine_diff_density_min -0.85
_refine_ls_abs_structure_Flack -0.3(1)
_refine_ls_extinction_method none
_refine_ls_goodness_of_fit_ref 1.662
_refine_ls_number_parameters 420
_refine_ls_number_reflns 2995
_refine_ls_R_factor_gt 0.0710
_refine_ls_shift/su_max 0.0286
_refine_ls_structure_factor_coef Fsqd
_refine_ls_weighting_details 'w = 1/[\s^2^(Fo^2^) + (0.09500(Max(Fo^2^,0) + 2Fc^2^)/3)^2^]'
_refine_ls_weighting_scheme calc
_refine_ls_wR_factor_ref 0.1926
_reflns_number_gt 2995
_reflns_number_total 3540
_reflns_threshold_expression F^2^>3.0\s(F^2^)
_cod_data_source_file b312310c.txt
_cod_data_source_block '[Ru(trpy)(PD)(OH2)](ClO4)2_H2O'
_cod_original_cell_volume 1499.4(3)
_cod_original_formula_sum 'C27 H21 Cl2 N5 O12 Ru '
_cod_database_code 7013692

loop_
_symmetry_equiv_pos_as_xyz
x,y,z
-x,1/2+y,-z

loop_
_atom_site_label
_atom_site_type_symbol
_atom_site_fract_x
_atom_site_fract_y
_atom_site_fract_z
_atom_site_U_iso_or_equiv
_atom_site_adp_type
_atom_site_occupancy
_atom_site_calc_flag
_atom_site_refinement_flags
_atom_site_disorder_assembly
_atom_site_disorder_group
Ru(1) Ru 0.26184(7) 0.2866(1) 0.72550(5) 0.0209(1) Uani 1.00 d . . .
Cl(1) Cl 0.4394(6) 0.1148(4) 0.2699(8) 0.122(2) Uani 1.00 d . . .
Cl(2) Cl -0.0248(7) 0.4665(3) 0.3150(7) 0.101(2) Uani 1.00 d . . .
O(1) O 0.1307(8) 0.2434(4) 0.8776(6) 0.030(2) Uani 1.00 d . . .
O(2) O 0.258(1) 0.3172(5) 0.1060(7) 0.050(2) Uani 1.00 d . . .
O(3) O -0.0131(9) 0.2300(5) 0.1288(6) 0.038(2) Uani 1.00 d . . .
O(4) O 0.558(1) 0.145(1) 0.193(2) 0.132(7) Uani 1.00 d . . .
O(5) O 0.479(4) 0.047(1) 0.315(2) 0.22(1) Uani 1.00 d . . .
O(6) O 0.471(2) 0.160(1) 0.395(2) 0.143(7) Uani 1.00 d . . .
O(7) O 0.288(1) 0.1360(10) 0.234(2) 0.120(6) Uani 1.00 d . . .
O(8) O 0.129(1) 0.4845(7) 0.377(1) 0.082(4) Uani 1.00 d . . .
O(9) O -0.066(2) 0.3918(9) 0.316(3) 0.171(8) Uani 1.00 d . . .
O(10) O -0.148(2) 0.5068(7) 0.364(2) 0.153(7) Uani 1.00 d . . .
O(11) O -0.026(3) 0.499(2) 0.165(2) 0.194(9) Uani 1.00 d . . .
O(12) O 0.221(2) 0.1019(10) 0.943(2) 0.110(5) Uiso 1.00 d . . .
N(1) N 0.4311(9) 0.2012(5) 0.7486(8) 0.028(2) Uani 1.00 d . . .
N(2) N 0.429(1) 0.3346(5) 0.8484(7) 0.030(2) Uani 1.00 d . . .
N(3) N 0.152(1) 0.3903(5) 0.7518(8) 0.033(2) Uani 1.00 d . . .
N(4) N 0.3580(10) 0.3228(5) 0.5645(7) 0.027(2) Uani 1.00 d . . .
N(5) N 0.0934(9) 0.2411(5) 0.5853(7) 0.027(2) Uani 1.00 d . . .
C(1) C 0.429(1) 0.1341(6) 0.694(1) 0.036(2) Uani 1.00 d . . .
C(2) C 0.555(2) 0.0779(8) 0.719(1) 0.047(3) Uani 1.00 d . . .
C(3) C 0.684(2) 0.0975(8) 0.811(1) 0.054(3) Uani 1.00 d . . .
C(4) C 0.691(1) 0.1682(8) 0.869(1) 0.044(3) Uani 1.00 d . . .
C(5) C 0.564(1) 0.2170(7) 0.8363(10) 0.036(2) Uani 1.00 d . . .
C(6) C 0.562(1) 0.2939(9) 0.8902(8) 0.038(2) Uani 1.00 d . . .
C(7) C 0.685(2) 0.3290(9) 0.974(1) 0.058(3) Uani 1.00 d . . .
C(8) C 0.657(2) 0.4024(9) 1.010(2) 0.070(4) Uani 1.00 d . . .
C(9) C 0.522(2) 0.4409(8) 0.970(1) 0.056(3) Uani 1.00 d . . .
C(10) C 0.400(2) 0.4043(6) 0.888(1) 0.045(2) Uani 1.00 d . . .
C(11) C 0.244(2) 0.4364(6) 0.833(1) 0.045(3) Uani 1.00 d . . .
C(12) C 0.186(2) 0.5077(7) 0.861(1) 0.055(3) Uani 1.00 d . . .
C(13) C 0.026(2) 0.528(1) 0.801(2) 0.075(5) Uani 1.00 d . . .
C(14) C -0.068(2) 0.4854(8) 0.720(2) 0.077(5) Uani 1.00 d . . .
C(15) C -0.002(2) 0.4101(7) 0.694(1) 0.052(3) Uani 1.00 d . . .
C(16) C 0.496(1) 0.3639(6) 0.5560(9) 0.032(2) Uani 1.00 d . . .
C(17) C 0.560(2) 0.3834(7) 0.442(1) 0.045(3) Uani 1.00 d . . .
C(18) C 0.475(1) 0.3632(6) 0.327(1) 0.040(3) Uani 1.00 d . . .
C(19) C 0.322(1) 0.3220(6) 0.3319(9) 0.031(2) Uani 1.00 d . . .
C(20) C 0.272(1) 0.3011(5) 0.4502(8) 0.024(2) Uani 1.00 d . . .
C(21) C 0.126(1) 0.2585(5) 0.4637(8) 0.024(2) Uani 1.00 d . . .
C(22) C 0.025(1) 0.2337(5) 0.3577(8) 0.026(2) Uani 1.00 d . . .
C(23) C -0.121(1) 0.1933(7) 0.379(1) 0.038(3) Uani 1.00 d . . .
C(24) C -0.148(1) 0.1748(9) 0.502(1) 0.055(3) Uani 1.00 d . . .
C(25) C -0.043(1) 0.2004(7) 0.6052(10) 0.040(3) Uani 1.00 d . . .
C(26) C 0.224(1) 0.298(1) 0.2129(9) 0.045(3) Uani 1.00 d . . .
C(27) C 0.065(1) 0.2509(6) 0.2270(9) 0.031(2) Uani 1.00 d . . .

loop_
_atom_site_aniso_label
_atom_site_aniso_U_11
_atom_site_aniso_U_22
_atom_site_aniso_U_33
_atom_site_aniso_U_12
_atom_site_aniso_U_13
_atom_site_aniso_U_23
Ru(1) 0.0245(3) 0.0254(3) 0.0125(3) -0.0043(4) -0.0002(2) -0.0002(4)
Cl(1) 0.060(3) 0.112(4) 0.192(7) 0.009(3) 0.002(3) -0.051(4)
Cl(2) 0.079(3) 0.078(3) 0.145(5) -0.011(2) 0.008(3) -0.012(3)
O(1) 0.034(3) 0.042(4) 0.013(3) -0.012(3) 0.006(2) 0.002(3)
O(2) 0.085(6) 0.053(4) 0.014(3) -0.033(4) 0.008(3) -0.001(3)
O(3) 0.044(4) 0.051(4) 0.017(3) -0.008(3) -0.004(3) -0.008(3)
O(4) 0.038(6) 0.19(2) 0.16(1) -0.003(7) -0.022(6) -0.05(1)
O(5) 0.34(3) 0.18(2) 0.15(2) 0.23(2) 0.07(2) 0.04(1)
O(6) 0.15(2) 0.09(1) 0.18(1) 0.01(1) -0.07(1) -0.014(10)
O(7) 0.051(4) 0.10(1) 0.21(2) 0.004(6) 0.040(8) 0.08(1)
O(8) 0.068(5) 0.077(8) 0.103(10) 0.000(5) 0.024(5) 0.006(7)
O(9) 0.07(1) 0.072(5) 0.37(4) 0.009(7) 0.02(1) 0.06(1)
O(10) 0.058(7) 0.056(7) 0.35(3) 0.016(6) 0.07(1) 0.03(1)
O(11) 0.17(2) 0.33(3) 0.093(7) -0.19(2) 0.053(9) -0.084(9)
N(1) 0.024(3) 0.032(3) 0.028(4) -0.002(2) 0.005(3) 0.008(3)
N(2) 0.037(4) 0.039(4) 0.015(3) -0.020(3) 0.003(2) -0.003(3)
N(3) 0.041(4) 0.028(3) 0.032(4) 0.004(3) 0.020(3) 0.006(3)
N(4) 0.030(4) 0.036(4) 0.014(2) -0.006(3) 0.000(2) 0.006(3)
N(5) 0.025(3) 0.046(5) 0.012(3) -0.006(3) 0.002(2) -0.006(3)
C(1) 0.045(5) 0.035(4) 0.031(5) -0.004(4) 0.011(4) 0.000(4)
C(2) 0.047(6) 0.051(7) 0.046(6) 0.014(4) 0.024(4) 0.002(5)
C(3) 0.046(6) 0.066(6) 0.051(7) 0.019(6) 0.011(5) 0.018(5)
C(4) 0.025(4) 0.066(6) 0.043(6) 0.004(4) 0.006(4) 0.019(5)
C(5) 0.026(4) 0.057(5) 0.025(5) -0.003(3) 0.007(3) 0.010(4)
C(6) 0.035(4) 0.063(5) 0.015(3) -0.011(4) -0.004(3) -0.001(5)
C(7) 0.056(7) 0.081(7) 0.034(6) -0.041(6) -0.019(5) -0.002(6)
C(8) 0.071(8) 0.078(8) 0.059(9) -0.052(6) -0.012(7) -0.011(7)
C(9) 0.077(7) 0.063(7) 0.029(6) -0.044(5) 0.009(5) -0.015(5)
C(10) 0.075(6) 0.036(4) 0.025(5) -0.033(4) 0.016(4) -0.010(4)
C(11) 0.080(6) 0.024(4) 0.034(5) -0.017(4) 0.026(4) -0.006(4)
C(12) 0.084(8) 0.029(4) 0.055(8) -0.005(5) 0.029(6) -0.003(5)
C(13) 0.083(9) 0.067(9) 0.08(1) 0.024(8) 0.031(7) -0.013(8)
C(14) 0.074(10) 0.039(6) 0.12(1) 0.009(6) 0.035(9) -0.011(7)
C(15) 0.046(5) 0.040(5) 0.071(9) 0.016(5) 0.004(5) 0.018(6)
C(16) 0.041(5) 0.032(5) 0.024(4) -0.020(4) 0.001(4) 0.005(4)
C(17) 0.058(7) 0.052(6) 0.026(4) -0.026(5) 0.012(4) 0.003(5)
C(18) 0.052(6) 0.042(6) 0.028(4) -0.014(4) 0.010(4) 0.004(4)
C(19) 0.044(5) 0.032(4) 0.017(3) 0.001(4) 0.006(3) 0.002(3)
C(20) 0.027(3) 0.028(6) 0.016(3) 0.005(3) -0.001(2) 0.000(3)
C(21) 0.028(4) 0.029(4) 0.014(3) 0.002(3) 0.003(3) -0.002(3)
C(22) 0.029(4) 0.032(4) 0.017(3) -0.006(3) 0.001(3) 0.005(3)
C(23) 0.026(5) 0.056(7) 0.034(4) -0.019(4) 0.006(4) -0.005(5)
C(24) 0.032(5) 0.11(1) 0.025(4) -0.026(6) 0.001(4) -0.020(6)
C(25) 0.032(5) 0.067(7) 0.019(4) -0.025(4) -0.004(3) 0.007(4)
C(26) 0.057(5) 0.06(1) 0.016(3) -0.030(7) 0.009(3) 0.000(4)
C(27) 0.039(5) 0.037(5) 0.015(3) 0.007(3) -0.004(3) 0.002(3)

loop_
_atom_type_symbol
_atom_type_description
_atom_type_scat_dispersion_real
_atom_type_scat_dispersion_imag
_atom_type_scat_source
C C 0.003 0.002
;International Tables for Crystallography
(1992, Vol. C, Tables 4.2.6.8 and 6.1.1.1)
;
H H 0.000 0.000
;International Tables for Crystallography
(1992, Vol. C, Table 6.1.1.2)
;
N N 0.006 0.003
;International Tables for Crystallography
(1992, Vol. C, Tables 4.2.6.8 and 6.1.1.1)
;
O O 0.011 0.006
;International Tables for Crystallography
(1992, Vol. C, Tables 4.2.6.8 and 6.1.1.1)
;
Ru Ru -1.259 0.836
;International Tables for Crystallography
(1992, Vol. C, Tables 4.2.6.8 and 6.1.1.1)
;
Cl Cl 0.148 0.159
;International Tables for Crystallography
(1992, Vol. C, Tables 4.2.6.8 and 6.1.1.1)
;

loop_
_geom_angle_atom_site_label_1
_geom_angle_atom_site_label_2
_geom_angle_atom_site_label_3
_geom_angle
_geom_angle_site_symmetry_1
_geom_angle_site_symmetry_2
_geom_angle_site_symmetry_3
_geom_angle_publ_flag
O(1) Ru(1) N(1) 91.1(3) . . . yes
O(1) Ru(1) N(2) 91.9(3) . . . yes
O(1) Ru(1) N(3) 88.4(3) . . . yes
O(1) Ru(1) N(4) 171.8(3) . . . yes
O(1) Ru(1) N(5) 92.3(3) . . . yes
N(1) Ru(1) N(2) 80.0(3) . . . yes
N(1) Ru(1) N(3) 159.2(3) . . . yes
N(1) Ru(1) N(4) 91.7(3) . . . yes
N(1) Ru(1) N(5) 100.9(3) . . . yes
N(2) Ru(1) N(3) 79.2(4) . . . yes
N(2) Ru(1) N(4) 96.2(3) . . . yes
N(2) Ru(1) N(5) 175.7(3) . . . yes
N(3) Ru(1) N(4) 91.7(4) . . . yes
N(3) Ru(1) N(5) 99.9(3) . . . yes
N(4) Ru(1) N(5) 79.6(3) . . . yes
O(4) Cl(1) O(5) 113(1) . . . yes
O(4) Cl(1) O(6) 102(1) . . . yes
O(4) Cl(1) O(7) 113(1) . . . yes
O(5) Cl(1) O(6) 99(1) . . . yes
O(5) Cl(1) O(7) 123(2) . . . yes
O(6) Cl(1) O(7) 100(1) . . . yes
O(8) Cl(2) O(9) 115(1) . . . yes
O(8) Cl(2) O(10) 111(1) . . . yes
O(8) Cl(2) O(11) 106(1) . . . yes
O(9) Cl(2) O(10) 108(1) . . . yes
O(9) Cl(2) O(11) 111(2) . . . yes
O(10) Cl(2) O(11) 103(1) . . . yes
Ru(1) N(1) C(1) 129.4(7) . . . yes
Ru(1) N(1) C(5) 114.0(7) . . . yes
C(1) N(1) C(5) 116.6(9) . . . yes
Ru(1) N(2) C(6) 117.8(8) . . . yes
Ru(1) N(2) C(10) 118.2(7) . . . yes
C(6) N(2) C(10) 123.9(10) . . . yes
Ru(1) N(3) C(11) 113.2(7) . . . yes
Ru(1) N(3) C(15) 123.5(7) . . . yes
C(11) N(3) C(15) 123.2(10) . . . yes
Ru(1) N(4) C(16) 127.7(6) . . . yes
Ru(1) N(4) C(20) 115.2(6) . . . yes
C(16) N(4) C(20) 117.1(8) . . . yes
Ru(1) N(5) C(21) 113.6(6) . . . yes
Ru(1) N(5) C(25) 126.8(6) . . . yes
C(21) N(5) C(25) 119.6(8) . . . yes
N(1) C(1) C(2) 124.6(10) . . . yes
C(1) C(2) C(3) 115(1) . . . yes
C(2) C(3) C(4) 121(1) . . . yes
C(3) C(4) C(5) 117.6(10) . . . yes
N(1) C(5) C(4) 124(1) . . . yes
N(1) C(5) C(6) 113.8(9) . . . yes
C(4) C(5) C(6) 121.7(9) . . . yes
N(2) C(6) C(5) 114.2(8) . . . yes
N(2) C(6) C(7) 118(1) . . . yes
C(5) C(6) C(7) 127(1) . . . yes
C(6) C(7) C(8) 117(1) . . . yes
C(7) C(8) C(9) 123(1) . . . yes
C(8) C(9) C(10) 118(1) . . . yes
N(2) C(10) C(9) 118(1) . . . yes
N(2) C(10) C(11) 114.5(10) . . . yes
C(9) C(10) C(11) 126(1) . . . yes
N(3) C(11) C(10) 114.9(9) . . . yes
N(3) C(11) C(12) 119(1) . . . yes
C(10) C(11) C(12) 125(1) . . . yes
C(11) C(12) C(13) 116(1) . . . yes
C(12) C(13) C(14) 125(1) . . . yes
C(13) C(14) C(15) 116(2) . . . yes
N(3) C(15) C(14) 118(1) . . . yes
N(4) C(16) C(17) 124.7(9) . . . yes
C(16) C(17) C(18) 118(1) . . . yes
C(17) C(18) C(19) 118.1(10) . . . yes
C(18) C(19) C(20) 119.0(8) . . . yes
C(18) C(19) C(26) 121.0(9) . . . yes
C(20) C(19) C(26) 119.9(9) . . . yes
N(4) C(20) C(19) 122.1(8) . . . yes
N(4) C(20) C(21) 115.2(7) . . . yes
C(19) C(20) C(21) 122.6(8) . . . yes
N(5) C(21) C(20) 116.3(7) . . . yes
N(5) C(21) C(22) 121.7(8) . . . yes
C(20) C(21) C(22) 121.9(8) . . . yes
C(21) C(22) C(23) 118.6(9) . . . yes
C(21) C(22) C(27) 120.0(8) . . . yes
C(23) C(22) C(27) 120.4(8) . . . yes
C(22) C(23) C(24) 118.5(10) . . . yes
C(23) C(24) C(25) 120(1) . . . yes
N(5) C(25) C(24) 120.9(10) . . . yes
O(2) C(26) C(19) 123(1) . . . yes
O(2) C(26) C(27) 119.1(9) . . . yes
C(19) C(26) C(27) 117.7(9) . . . yes
O(3) C(27) C(22) 125.6(9) . . . yes
O(3) C(27) C(26) 117.5(8) . . . yes
C(22) C(27) C(26) 116.8(8) . . . yes

loop_
_geom_bond_atom_site_label_1
_geom_bond_atom_site_label_2
_geom_bond_distance
_geom_bond_site_symmetry_1
_geom_bond_site_symmetry_2
_geom_bond_publ_flag
Ru(1) O(1) 2.126(7) . . yes
Ru(1) N(1) 2.049(8) . . yes
Ru(1) N(2) 1.976(8) . . yes
Ru(1) N(3) 2.078(9) . . yes
Ru(1) N(4) 2.015(8) . . yes
Ru(1) N(5) 2.078(7) . . yes
Cl(1) O(4) 1.42(2) . . yes
Cl(1) O(5) 1.32(2) . . yes
Cl(1) O(6) 1.54(2) . . yes
Cl(1) O(7) 1.31(1) . . yes
Cl(2) O(8) 1.39(1) . . yes
Cl(2) O(9) 1.37(2) . . yes
Cl(2) O(10) 1.36(2) . . yes
Cl(2) O(11) 1.66(2) . . yes
O(2) C(26) 1.22(1) . . yes
O(3) C(27) 1.21(1) . . yes
N(1) C(1) 1.32(1) . . yes
N(1) C(5) 1.38(1) . . yes
N(2) C(6) 1.34(1) . . yes
N(2) C(10) 1.33(1) . . yes
N(3) C(11) 1.36(1) . . yes
N(3) C(15) 1.38(2) . . yes
N(4) C(16) 1.35(1) . . yes
N(4) C(20) 1.38(1) . . yes
N(5) C(21) 1.35(1) . . yes
N(5) C(25) 1.35(1) . . yes
C(1) C(2) 1.44(2) . . yes
C(2) C(3) 1.41(2) . . yes
C(3) C(4) 1.39(2) . . yes
C(4) C(5) 1.37(2) . . yes
C(5) C(6) 1.48(2) . . yes
C(6) C(7) 1.42(2) . . yes
C(7) C(8) 1.38(2) . . yes
C(8) C(9) 1.33(2) . . yes
C(9) C(10) 1.41(2) . . yes
C(10) C(11) 1.46(2) . . yes
C(11) C(12) 1.39(2) . . yes
C(12) C(13) 1.44(2) . . yes
C(13) C(14) 1.32(3) . . yes
C(14) C(15) 1.48(2) . . yes
C(16) C(17) 1.38(2) . . yes
C(17) C(18) 1.38(2) . . yes
C(18) C(19) 1.45(2) . . yes
C(19) C(20) 1.38(1) . . yes
C(19) C(26) 1.47(1) . . yes
C(20) C(21) 1.43(1) . . yes
C(21) C(22) 1.39(1) . . yes
C(22) C(23) 1.42(1) . . yes
C(22) C(27) 1.46(1) . . yes
C(23) C(24) 1.36(2) . . yes
C(24) C(25) 1.39(2) . . yes
C(26) C(27) 1.57(2) . . yes
